data_1521949
loop_
_publ_author_name
'Slougui, A.'
'Perrin, A.'
'Sergent, M.'

_publ_section_title
;
 Trinegative (Re6 S7 Br7)(3-) anionic cluster unit synthesized via direct
 high-temperature route in the quaternary system M - Re - S -Br
 (M=alkaline) and its tetrahydrate Rb3 (Re 6 S7 Br7) . 4(H2 O)
;
_journal_name_full 'Journal of Solid State Chemistry'
_journal_page_first 358
_journal_page_last 365
_journal_volume 147
_journal_year 1999
_chemical_formula_sum 'Br7.14 Rb3 Re6 S6.86'
_chemical_name_systematic 'Rb3 ((Re6 S2 (S4.86 Br1.14)) Br6)'
_space_group_IT_number 167
_symmetry_space_group_name_Hall '-R 3 2"c'
_symmetry_space_group_name_H-M 'R -3 c :H'
_cell_angle_alpha 90
_cell_angle_beta 90
_cell_angle_gamma 120
_cell_formula_units_Z 6
_cell_length_a 15.335
_cell_length_b 15.335
_cell_length_c 18.564
_cell_volume 3780.679
_citation_journal_id_ASTM JSSCBI
_cod_data_source_file Slougui_JSSCBI_1999_315.cif
_cod_data_source_block Br7.14Rb3Re6S6.86
_cod_original_cell_volume 3780.678
_cod_database_code 1521949

loop_
_symmetry_equiv_pos_as_xyz
x,y,z
-y,x-y,z
-x+y,-x,z
y,x,-z+1/2
-x,-x+y,-z+1/2
x-y,-y,-z+1/2
-x,-y,-z
y,-x+y,-z
x-y,x,-z
-y,-x,z-1/2
x,x-y,z-1/2
-x+y,y,z-1/2
x+2/3,y+1/3,z+1/3
-y+2/3,x-y+1/3,z+1/3
-x+y+2/3,-x+1/3,z+1/3
y+2/3,x+1/3,-z+5/6
-x+2/3,-x+y+1/3,-z+5/6
x-y+2/3,-y+1/3,-z+5/6
-x+2/3,-y+1/3,-z+1/3
y+2/3,-x+y+1/3,-z+1/3
x-y+2/3,x+1/3,-z+1/3
-y+2/3,-x+1/3,z-1/6
x+2/3,x-y+1/3,z-1/6
-x+y+2/3,y+1/3,z-1/6
x+1/3,y+2/3,z+2/3
-y+1/3,x-y+2/3,z+2/3
-x+y+1/3,-x+2/3,z+2/3
y+1/3,x+2/3,-z+7/6
-x+1/3,-x+y+2/3,-z+7/6
x-y+1/3,-y+2/3,-z+7/6
-x+1/3,-y+2/3,-z+2/3
y+1/3,-x+y+2/3,-z+2/3
x-y+1/3,x+2/3,-z+2/3
-y+1/3,-x+2/3,z+1/6
x+1/3,x-y+2/3,z+1/6
-x+y+1/3,y+2/3,z+1/6

loop_
_atom_site_label
_atom_site_type_symbol
_atom_site_fract_x
_atom_site_fract_y
_atom_site_fract_z
_atom_site_occupancy
_atom_site_U_iso_or_equiv
Rb1 Rb+1 0.1977 0 0.25 1 0.0
S2 S-2 0.3225 0.4715 0.6133 0.81 0.0
Re1 Re+2 0.9053 0.00559 0.05733 1 0.0
Br2 Br-1 0.4474 0.3444 0.4794 1 0.0
Br1 Br-1 0.3225 0.4715 0.6133 0.19 0.0
S1 S-2 0 0 0.6589 1 0.0
